data_7017100
loop_
_publ_author_name
'Li, Wenyi'
'Wu, Wenting'
'Wang, Yaorong'
'Yao, Yingming'
'Zhang, Yong'
'Shen, Qi'

_publ_section_title
;
 Bimetallic aluminum alkyl complexes as highly active initiators for the
 polymerization of \e-caprolactone.
;
_journal_issue 43
_journal_name_full 'Dalton transactions (Cambridge, England : 2003)'
_journal_page_first 11378
_journal_page_last 11381
_journal_paper_doi 10.1039/c1dt11380a
_journal_volume 40
_journal_year 2011
_chemical_formula_moiety 'C13 H20 Al N O'
_chemical_formula_sum 'C13 H20 Al N O'
_chemical_formula_weight 233.28
_chemical_name_systematic
;
?
;
_space_group_IT_number 14
_symmetry_cell_setting monoclinic
_symmetry_Int_Tables_number 14
_symmetry_space_group_name_Hall '-P 2ybc'
_symmetry_space_group_name_H-M 'P 1 21/c 1'
_atom_sites_solution_hydrogens geom
_atom_sites_solution_primary direct
_atom_sites_solution_secondary difmap
_audit_creation_method SHELXL-97
_cell_angle_alpha 90.00
_cell_angle_beta 91.022(4)
_cell_angle_gamma 90.00
_cell_formula_units_Z 4
_cell_length_a 7.5977(10)
_cell_length_b 21.372(3)
_cell_length_c 8.0416(11)
_cell_measurement_reflns_used 5507
_cell_measurement_temperature 223(2)
_cell_measurement_theta_max 27.5
_cell_measurement_theta_min 3.2
_cell_volume 1305.6(3)
_computing_cell_refinement CrystalClear
_computing_data_collection CrystalClear
_computing_data_reduction CrystalStructure
_computing_publication_material 'CrystalStructure 3.7.0'
_computing_structure_refinement 'SHELXL-97 (Sheldrick, 1997)'
_computing_structure_solution 'SHELXS-97 (Sheldrick, 1990)'
_diffrn_ambient_temperature 223(2)
_diffrn_detector_area_resol_mean 14.63
_diffrn_measured_fraction_theta_full 0.990
_diffrn_measured_fraction_theta_max 0.990
_diffrn_measurement_device_type 'Rigaku Saturn'
_diffrn_measurement_method \w
_diffrn_radiation_monochromator graphite
_diffrn_radiation_source 'fine-focus sealed tube'
_diffrn_radiation_type MoK\a
_diffrn_radiation_wavelength 0.71075
_diffrn_reflns_av_R_equivalents 0.0267
_diffrn_reflns_av_sigmaI/netI 0.0388
_diffrn_reflns_limit_h_max 8
_diffrn_reflns_limit_h_min -9
_diffrn_reflns_limit_k_max 27
_diffrn_reflns_limit_k_min -25
_diffrn_reflns_limit_l_max 10
_diffrn_reflns_limit_l_min -8
_diffrn_reflns_number 7358
_diffrn_reflns_theta_full 27.48
_diffrn_reflns_theta_max 27.48
_diffrn_reflns_theta_min 3.29
_exptl_absorpt_coefficient_mu 0.136
_exptl_absorpt_correction_T_max 0.978
_exptl_absorpt_correction_T_min 0.727
_exptl_absorpt_correction_type multi-scan
_exptl_absorpt_process_details 'Jacobson, R. (1998) Private communication'
_exptl_crystal_colour colorless
_exptl_crystal_density_diffrn 1.187
_exptl_crystal_density_method 'not measured'
_exptl_crystal_description block
_exptl_crystal_F_000 504
_exptl_crystal_size_max 0.80
_exptl_crystal_size_mid 0.80
_exptl_crystal_size_min 0.13
_refine_diff_density_max 0.251
_refine_diff_density_min -0.211
_refine_diff_density_rms 0.047
_refine_ls_extinction_method none
_refine_ls_goodness_of_fit_ref 1.063
_refine_ls_hydrogen_treatment constr
_refine_ls_matrix_type full
_refine_ls_number_parameters 150
_refine_ls_number_reflns 2965
_refine_ls_number_restraints 0
_refine_ls_restrained_S_all 1.063
_refine_ls_R_factor_all 0.0683
_refine_ls_R_factor_gt 0.0484
_refine_ls_shift/su_max 0.001
_refine_ls_shift/su_mean 0.000
_refine_ls_structure_factor_coef Fsqd
_refine_ls_weighting_details 'calc w=1/[\s^2^(Fo^2^)+(0.0793P)^2^+0.0802P] where P=(Fo^2^+2Fc^2^)/3'
_refine_ls_weighting_scheme calc
_refine_ls_wR_factor_gt 0.1286
_refine_ls_wR_factor_ref 0.1401
_reflns_number_gt 2261
_reflns_number_total 2965
_reflns_threshold_expression >2sigma(I)
_cod_data_source_file c1dt11380a.txt
_cod_data_source_block complex3
_cod_original_sg_symbol_H-M 'P 21/c'
_cod_database_code 7017100

loop_
_symmetry_equiv_pos_as_xyz
'x, y, z'
'-x, y+1/2, -z+1/2'
'-x, -y, -z'
'x, -y-1/2, z-1/2'

loop_
_atom_site_label
_atom_site_type_symbol
_atom_site_fract_x
_atom_site_fract_y
_atom_site_fract_z
_atom_site_U_iso_or_equiv
_atom_site_adp_type
_atom_site_occupancy
_atom_site_symmetry_multiplicity
_atom_site_calc_flag
_atom_site_refinement_flags
Al1 Al 0.24604(7) 0.54177(2) 0.73933(6) 0.03304(19) Uani 1 1 d .
O1 O 0.18378(16) 0.57476(5) 0.54533(14) 0.0352(3) Uani 1 1 d .
N1 N -0.00630(18) 0.52972(6) 0.83255(16) 0.0280(3) Uani 1 1 d .
C1 C 0.0743(2) 0.62494(8) 0.5541(2) 0.0318(4) Uani 1 1 d .
C2 C 0.1185(3) 0.68215(9) 0.4812(2) 0.0375(4) Uani 1 1 d .
C3 C 0.0018(3) 0.73180(8) 0.5004(2) 0.0413(5) Uani 1 1 d .
H3 H 0.0307 0.7706 0.4529 0.050 Uiso 1 1 calc R
C4 C -0.1545(3) 0.72719(9) 0.5858(2) 0.0398(4) Uani 1 1 d .
C5 C -0.1971(2) 0.66893(8) 0.6524(2) 0.0362(4) Uani 1 1 d .
H5 H -0.3036 0.6640 0.7085 0.043 Uiso 1 1 calc R
C6 C -0.0839(2) 0.61797(8) 0.6369(2) 0.0306(4) Uani 1 1 d .
C7 C -0.1312(2) 0.55378(8) 0.6987(2) 0.0321(4) Uani 1 1 d .
H7A H -0.1315 0.5245 0.6048 0.039 Uiso 1 1 calc R
H7B H -0.2506 0.5549 0.7427 0.039 Uiso 1 1 calc R
C8 C -0.0405(2) 0.56451(7) 0.9890(2) 0.0300(4) Uani 1 1 d .
H8A H -0.1672 0.5640 1.0100 0.036 Uiso 1 1 calc R
H8B H -0.0047 0.6082 0.9752 0.036 Uiso 1 1 calc R
C9 C 0.0565(2) 0.53706(7) 1.1371(2) 0.0310(4) Uani 1 1 d .
H9A H 0.1835 0.5395 1.1186 0.037 Uiso 1 1 calc R
H9B H 0.0307 0.5619 1.2361 0.037 Uiso 1 1 calc R
C10 C 0.2876(3) 0.68884(10) 0.3886(3) 0.0545(6) Uani 1 1 d .
H10A H 0.3866 0.6836 0.4652 0.082 Uiso 1 1 calc R
H10B H 0.2927 0.7300 0.3383 0.082 Uiso 1 1 calc R
H10C H 0.2928 0.6572 0.3024 0.082 Uiso 1 1 calc R
C11 C -0.2743(3) 0.78258(10) 0.6095(3) 0.0565(6) Uani 1 1 d .
H11A H -0.2197 0.8117 0.6872 0.085 Uiso 1 1 calc R
H11B H -0.3857 0.7684 0.6530 0.085 Uiso 1 1 calc R
H11C H -0.2945 0.8033 0.5034 0.085 Uiso 1 1 calc R
C12 C 0.3633(3) 0.60591(11) 0.8758(3) 0.0506(5) Uani 1 1 d .
H12A H 0.4217 0.6356 0.8041 0.076 Uiso 1 1 calc R
H12B H 0.4496 0.5863 0.9492 0.076 Uiso 1 1 calc R
H12C H 0.2767 0.6276 0.9416 0.076 Uiso 1 1 calc R
C13 C 0.3605(3) 0.46083(10) 0.7056(3) 0.0476(5) Uani 1 1 d .
H13A H 0.2739 0.4306 0.6665 0.071 Uiso 1 1 calc R
H13B H 0.4124 0.4465 0.8099 0.071 Uiso 1 1 calc R
H13C H 0.4518 0.4652 0.6236 0.071 Uiso 1 1 calc R

loop_
_atom_site_aniso_label
_atom_site_aniso_U_11
_atom_site_aniso_U_22
_atom_site_aniso_U_33
_atom_site_aniso_U_23
_atom_site_aniso_U_13
_atom_site_aniso_U_12
Al1 0.0337(3) 0.0354(3) 0.0302(3) 0.0042(2) 0.0039(2) 0.0009(2)
O1 0.0427(7) 0.0333(6) 0.0297(6) 0.0036(5) 0.0073(5) 0.0050(6)
N1 0.0336(8) 0.0249(7) 0.0256(7) 0.0023(5) 0.0019(6) -0.0012(6)
C1 0.0392(10) 0.0328(9) 0.0235(8) 0.0014(7) 0.0011(7) 0.0014(7)
C2 0.0421(10) 0.0359(9) 0.0346(9) 0.0062(8) 0.0044(8) -0.0035(8)
C3 0.0503(11) 0.0291(9) 0.0448(10) 0.0092(8) 0.0043(9) -0.0035(8)
C4 0.0464(11) 0.0343(9) 0.0387(10) 0.0052(8) -0.0009(9) 0.0048(8)
C5 0.0362(10) 0.0387(9) 0.0339(9) 0.0054(7) 0.0019(8) 0.0008(8)
C6 0.0354(9) 0.0312(8) 0.0252(8) 0.0040(7) -0.0015(7) -0.0015(7)
C7 0.0340(9) 0.0333(9) 0.0290(8) 0.0045(7) -0.0011(7) -0.0037(7)
C8 0.0373(9) 0.0240(8) 0.0288(8) 0.0002(7) 0.0055(7) -0.0004(7)
C9 0.0400(10) 0.0250(8) 0.0282(8) 0.0009(6) 0.0030(7) -0.0041(7)
C10 0.0538(13) 0.0485(11) 0.0619(14) 0.0154(11) 0.0209(11) -0.0026(10)
C11 0.0603(14) 0.0414(11) 0.0681(14) 0.0122(11) 0.0099(12) 0.0129(10)
C12 0.0432(12) 0.0642(14) 0.0446(11) 0.0011(10) 0.0022(9) -0.0172(10)
C13 0.0497(12) 0.0472(12) 0.0461(11) 0.0111(9) 0.0106(10) 0.0131(9)

loop_
_atom_type_symbol
_atom_type_description
_atom_type_scat_dispersion_real
_atom_type_scat_dispersion_imag
_atom_type_scat_source
C C 0.0033 0.0016 'International Tables Vol C Tables 4.2.6.8 and 6.1.1.4'
H H 0.0000 0.0000 'International Tables Vol C Tables 4.2.6.8 and 6.1.1.4'
N N 0.0061 0.0033 'International Tables Vol C Tables 4.2.6.8 and 6.1.1.4'
O O 0.0106 0.0060 'International Tables Vol C Tables 4.2.6.8 and 6.1.1.4'
Al Al 0.0645 0.0514 'International Tables Vol C Tables 4.2.6.8 and 6.1.1.4'

loop_
_geom_angle_atom_site_label_1
_geom_angle_atom_site_label_2
_geom_angle_atom_site_label_3
_geom_angle
_geom_angle_site_symmetry_1
_geom_angle_site_symmetry_3
O1 Al1 C13 110.03(8) . .
O1 Al1 C12 109.07(8) . .
C13 Al1 C12 119.81(10) . .
O1 Al1 N1 97.65(6) . .
C13 Al1 N1 110.73(8) . .
C12 Al1 N1 107.25(8) . .
C1 O1 Al1 115.03(10) . .
C8 N1 C9 106.80(12) . 3_567
C8 N1 C7 108.36(13) . .
C9 N1 C7 106.35(12) 3_567 .
C8 N1 Al1 114.69(10) . .
C9 N1 Al1 114.47(11) 3_567 .
C7 N1 Al1 105.73(10) . .
O1 C1 C6 118.32(15) . .
O1 C1 C2 121.04(16) . .
C6 C1 C2 120.63(16) . .
C3 C2 C1 117.46(17) . .
C3 C2 C10 122.25(17) . .
C1 C2 C10 120.28(17) . .
C4 C3 C2 123.60(17) . .
C4 C3 H3 118.2 . .
C2 C3 H3 118.2 . .
C3 C4 C5 117.39(17) . .
C3 C4 C11 122.11(18) . .
C5 C4 C11 120.49(19) . .
C6 C5 C4 121.01(18) . .
C6 C5 H5 119.5 . .
C4 C5 H5 119.5 . .
C5 C6 C1 119.85(16) . .
C5 C6 C7 122.11(16) . .
C1 C6 C7 117.94(15) . .
C6 C7 N1 113.23(13) . .
C6 C7 H7A 108.9 . .
N1 C7 H7A 108.9 . .
C6 C7 H7B 108.9 . .
N1 C7 H7B 108.9 . .
H7A C7 H7B 107.7 . .
N1 C8 C9 112.51(13) . .
N1 C8 H8A 109.1 . .
C9 C8 H8A 109.1 . .
N1 C8 H8B 109.1 . .
C9 C8 H8B 109.1 . .
H8A C8 H8B 107.8 . .
N1 C9 C8 112.13(13) 3_567 .
N1 C9 H9A 109.2 3_567 .
C8 C9 H9A 109.2 . .
N1 C9 H9B 109.2 3_567 .
C8 C9 H9B 109.2 . .
H9A C9 H9B 107.9 . .
C2 C10 H10A 109.5 . .
C2 C10 H10B 109.5 . .
H10A C10 H10B 109.5 . .
C2 C10 H10C 109.5 . .
H10A C10 H10C 109.5 . .
H10B C10 H10C 109.5 . .
C4 C11 H11A 109.5 . .
C4 C11 H11B 109.5 . .
H11A C11 H11B 109.5 . .
C4 C11 H11C 109.5 . .
H11A C11 H11C 109.5 . .
H11B C11 H11C 109.5 . .
Al1 C12 H12A 109.5 . .
Al1 C12 H12B 109.5 . .
H12A C12 H12B 109.5 . .
Al1 C12 H12C 109.5 . .
H12A C12 H12C 109.5 . .
H12B C12 H12C 109.5 . .
Al1 C13 H13A 109.5 . .
Al1 C13 H13B 109.5 . .
H13A C13 H13B 109.5 . .
Al1 C13 H13C 109.5 . .
H13A C13 H13C 109.5 . .
H13B C13 H13C 109.5 . .

loop_
_geom_bond_atom_site_label_1
_geom_bond_atom_site_label_2
_geom_bond_distance
_geom_bond_site_symmetry_2
Al1 O1 1.7687(13) .
Al1 C13 1.957(2) .
Al1 C12 1.960(2) .
Al1 N1 2.0868(15) .
O1 C1 1.360(2) .
N1 C8 1.488(2) .
N1 C9 1.499(2) 3_567
N1 C7 1.512(2) .
C1 C6 1.393(3) .
C1 C2 1.399(2) .
C2 C3 1.393(3) .
C2 C10 1.504(3) .
C3 C4 1.386(3) .
C3 H3 0.9400 .
C4 C5 1.396(3) .
C4 C11 1.508(3) .
C5 C6 1.395(2) .
C5 H5 0.9400 .
C6 C7 1.504(2) .
C7 H7A 0.9800 .
C7 H7B 0.9800 .
C8 C9 1.508(2) .
C8 H8A 0.9800 .
C8 H8B 0.9800 .
C9 N1 1.499(2) 3_567
C9 H9A 0.9800 .
C9 H9B 0.9800 .
C10 H10A 0.9700 .
C10 H10B 0.9700 .
C10 H10C 0.9700 .
C11 H11A 0.9700 .
C11 H11B 0.9700 .
C11 H11C 0.9700 .
C12 H12A 0.9700 .
C12 H12B 0.9700 .
C12 H12C 0.9700 .
C13 H13A 0.9700 .
C13 H13B 0.9700 .
C13 H13C 0.9700 .
